data_4038847
loop_
_publ_author_name
'Cheng, Bin'
'Li, Hui'
'Hou, Jieping'
'Zhang, Xinping'
'He, Yixuan'
'Sun, Haiyan'
'Xu, Wei'
'Wang, Taimin'
'Zhai, Hongbin'

_publ_section_title
;
 Synthesis of 3,4-Dihydro-2H-1,3-thiazines from \a-Enolic Dithioesters and
 1,3,5-Triazinanes via a Formal (3 + 3) Annulation Reaction
;
_journal_name_full 'The Journal of Organic Chemistry'
_journal_paper_doi 10.1021/acs.joc.0c01984
_journal_year 2020
_chemical_formula_moiety 'C19 H19 N O S2'
_chemical_formula_sum 'C19 H19 N O S2'
_chemical_formula_weight 341.47
_space_group_crystal_system orthorhombic
_space_group_IT_number 29
_space_group_name_Hall 'P 2c -2ac'
_space_group_name_H-M_alt 'P c a 21'
_atom_sites_solution_hydrogens geom
_atom_sites_solution_primary direct
_audit_creation_date 2019-12-30
_audit_creation_method
;
Olex2 1.2
(compiled 2018.05.29 svn.r3508 for OlexSys, GUI svn.r5506)
;
_cell_angle_alpha 90
_cell_angle_beta 90
_cell_angle_gamma 90
_cell_formula_units_Z 4
_cell_length_a 9.4553(3)
_cell_length_b 7.4507(3)
_cell_length_c 24.9074(8)
_cell_measurement_reflns_used 1689
_cell_measurement_temperature 293.77(10)
_cell_measurement_theta_max 69.5750
_cell_measurement_theta_min 8.4940
_cell_volume 1754.69(11)
_computing_cell_refinement 'CrysAlisPro 1.171.38.43f (Rigaku OD, 2015)'
_computing_data_collection 'CrysAlisPro 1.171.38.43f (Rigaku OD, 2015)'
_computing_data_reduction 'CrysAlisPro 1.171.38.43f (Rigaku OD, 2015)'
_computing_molecular_graphics 'Olex2 (Dolomanov et al., 2009)'
_computing_publication_material 'Olex2 (Dolomanov et al., 2009)'
_computing_structure_refinement 'ShelXL (Sheldrick, 2015)'
_computing_structure_solution 'ShelXS (Sheldrick, 2008)'
_diffrn_ambient_environment air
_diffrn_ambient_temperature 293.77(10)
_diffrn_detector 'CCD plate'
_diffrn_detector_area_resol_mean 16.0733
_diffrn_detector_type Eos
_diffrn_measured_fraction_theta_full 0.973
_diffrn_measured_fraction_theta_max 0.973
_diffrn_measurement_details
;
List of Runs (angles in degrees, time in seconds):

  # Type    Start    End  Width  t~exp~   \w     \q     \k     \f   Frames
--------------------------------------------------------------------------
  1  \w    -14.00  23.00   1.00    1.00    --    0.00 -38.00  90.00   37
  2  \w      5.00  94.00   1.00    1.00    --   54.00 -99.00 -30.00   89
  3  \w     51.00 113.00   1.00    1.00    --  108.00-111.00 -30.00   62
  4  \w     46.00 111.00   1.00    1.00    --  108.00 -25.00  30.00   65
  5  \w     53.00 124.00   1.00    1.00    --   54.00  77.00 -30.00   71
  6  \w    103.00 146.00   1.00    1.00    --  108.00 111.00 -60.00   43
  7  \w    145.00 175.00   1.00    1.00    --  108.00  50.00-150.00   30
  8  \w    108.00 162.00   1.00    1.00    --  108.00  61.00-176.00   54
  9  \w    103.00 145.00   1.00    1.00    --  108.00 111.00  90.00   42
 10  \w     -1.00  24.00   1.00    1.00    --    0.00  86.00  53.00   25
;
_diffrn_measurement_device 'four-circle diffractometer'
_diffrn_measurement_device_type 'SuperNova, Dual, Cu at zero, Eos'
_diffrn_measurement_method '\w scans'
_diffrn_orient_matrix_type 'CrysAlisPro convention (1999,Acta A55,543-557)'
_diffrn_orient_matrix_UB_11 0.0472383000
_diffrn_orient_matrix_UB_12 -0.0748581000
_diffrn_orient_matrix_UB_13 0.0548033000
_diffrn_orient_matrix_UB_21 -0.1062456000
_diffrn_orient_matrix_UB_22 -0.1554669000
_diffrn_orient_matrix_UB_23 -0.0058643000
_diffrn_orient_matrix_UB_31 0.1141503000
_diffrn_orient_matrix_UB_32 -0.1139333000
_diffrn_orient_matrix_UB_33 -0.0280592000
_diffrn_radiation_monochromator mirror
_diffrn_radiation_probe x-ray
_diffrn_radiation_type CuK\a
_diffrn_radiation_wavelength 1.54184
_diffrn_reflns_av_R_equivalents 0.0224
_diffrn_reflns_av_unetI/netI 0.0300
_diffrn_reflns_Laue_measured_fraction_full 0.973
_diffrn_reflns_Laue_measured_fraction_max 0.973
_diffrn_reflns_limit_h_max 11
_diffrn_reflns_limit_h_min -7
_diffrn_reflns_limit_k_max 5
_diffrn_reflns_limit_k_min -8
_diffrn_reflns_limit_l_max 28
_diffrn_reflns_limit_l_min -29
_diffrn_reflns_number 3472
_diffrn_reflns_point_group_measured_fraction_full 0.715
_diffrn_reflns_point_group_measured_fraction_max 0.715
_diffrn_reflns_theta_full 66.578
_diffrn_reflns_theta_max 66.578
_diffrn_reflns_theta_min 5.939
_diffrn_source 'micro-focus sealed X-ray tube'
_diffrn_source_type 'SuperNova (Cu) X-ray Source'
_exptl_absorpt_coefficient_mu 2.767
_exptl_absorpt_correction_T_max 1.00000
_exptl_absorpt_correction_T_min 0.39885
_exptl_absorpt_correction_type multi-scan
_exptl_absorpt_process_details
;
CrysAlisPro 1.171.38.43f (Rigaku Oxford Diffraction, 2015)
Empirical absorption correction using spherical harmonics,
 implemented in SCALE3 ABSPACK scaling algorithm.
;
_exptl_crystal_colour 'clear light colourless'
_exptl_crystal_colour_lustre clear
_exptl_crystal_colour_modifier light
_exptl_crystal_colour_primary colourless
_exptl_crystal_density_diffrn 1.293
_exptl_crystal_description block
_exptl_crystal_F_000 720
_exptl_crystal_size_max 0.21
_exptl_crystal_size_mid 0.15
_exptl_crystal_size_min 0.14
_refine_diff_density_max 0.159
_refine_diff_density_min -0.249
_refine_diff_density_rms 0.046
_refine_ls_abs_structure_details
;
 Flack x determined using 585 quotients [(I+)-(I-)]/[(I+)+(I-)]
 (Parsons, Flack and Wagner, Acta Cryst. B69 (2013) 249-259).
;
_refine_ls_abs_structure_Flack 0.001(18)
_refine_ls_extinction_method none
_refine_ls_goodness_of_fit_ref 1.092
_refine_ls_hydrogen_treatment constr
_refine_ls_matrix_type full
_refine_ls_number_parameters 210
_refine_ls_number_reflns 2211
_refine_ls_number_restraints 1
_refine_ls_restrained_S_all 1.092
_refine_ls_R_factor_all 0.0367
_refine_ls_R_factor_gt 0.0350
_refine_ls_shift/su_max 0.000
_refine_ls_shift/su_mean 0.000
_refine_ls_structure_factor_coef Fsqd
_refine_ls_weighting_details 'w=1/[\s^2^(Fo^2^)+(0.0492P)^2^+0.0206P] where P=(Fo^2^+2Fc^2^)/3'
_refine_ls_weighting_scheme calc
_refine_ls_wR_factor_gt 0.0873
_refine_ls_wR_factor_ref 0.0899
_reflns_Friedel_coverage 0.433
_reflns_Friedel_fraction_full 0.444
_reflns_Friedel_fraction_max 0.444
_reflns_number_gt 2116
_reflns_number_total 2211
_reflns_threshold_expression 'I > 2\s(I)'
_cod_data_source_file jo0c01984_si_002.cif
_cod_data_source_block lih_1227
_cod_original_cell_volume 1754.69(10)
_cod_database_code 4038847
_shelx_shelxl_version_number 2018/3
_shelx_space_group_comment
;
The symmetry employed for this shelxl refinement is uniquely defined
by the following loop, which should always be used as a source of
symmetry information in preference to the above space-group names.
They are only intended as comments.
;
_shelx_estimated_absorpt_t_max 0.698
_shelx_estimated_absorpt_t_min 0.594
_reflns_odcompleteness_completeness 96.76
_reflns_odcompleteness_iscentric 1
_reflns_odcompleteness_theta 66.97
_olex2_refinement_description
;
1. Fixed Uiso
 At 1.2 times of:
  All C(H) groups, All C(H,H) groups
 At 1.5 times of:
  All C(H,H,H) groups
2.a Secondary CH2 refined with riding coordinates:
 C6(H6A,H6B), C21(H21A,H21B)
2.b Aromatic/amide H refined with riding coordinates:
 C4(H4), C7(H7), C8(H8), C11(H11), C13(H13), C15(H15), C16(H16), C17(H17),
 C18(H18)
2.c Idealised Me refined as rotating group:
 C19(H19A,H19B,H19C), C20(H20A,H20B,H20C)
;
_olex2_date_sample_data_collection 2019-12-27
_olex2_submission_special_instructions 'No special instructions were received'
_oxdiff_exptl_absorpt_empirical_details
;
Empirical correction (ABSPACK) includes:
- Absorption correction using spherical harmonics
- Frame scaling
;
_oxdiff_exptl_absorpt_empirical_full_max 2.138
_oxdiff_exptl_absorpt_empirical_full_min 0.653

loop_
_space_group_symop_operation_xyz
'x, y, z'
'-x, -y, z+1/2'
'-x+1/2, y, z+1/2'
'x+1/2, -y, z'

loop_
_atom_site_label
_atom_site_type_symbol
_atom_site_fract_x
_atom_site_fract_y
_atom_site_fract_z
_atom_site_U_iso_or_equiv
_atom_site_adp_type
_atom_site_occupancy
_atom_site_site_symmetry_order
_atom_site_calc_flag
_atom_site_refinement_flags_posn
_atom_site_refinement_flags_adp
_atom_site_refinement_flags_occupancy
_atom_site_disorder_assembly
_atom_site_disorder_group
S1 S 0.56003(9) 0.06661(11) 0.01990(4) 0.0468(2) Uani 1 1 d . . . . .
S2 S 0.75534(11) 0.06290(14) 0.11132(4) 0.0544(3) Uani 1 1 d . . . . .
C1 C 0.6642(3) -0.0653(4) 0.06325(14) 0.0374(6) Uani 1 1 d . . . . .
C2 C 0.5785(3) -0.3424(4) 0.01900(17) 0.0429(7) Uani 1 1 d . . . . .
O3 O 0.4879(3) -0.4525(4) 0.03114(13) 0.0678(8) Uani 1 1 d . . . . .
C4 C 0.6259(4) -0.1190(6) 0.22895(15) 0.0544(10) Uani 1 1 d . . . . .
H4 H 0.695436 -0.030689 0.228690 0.065 Uiso 1 1 calc R . . . .
C6 C 0.8392(4) -0.1247(7) 0.14802(17) 0.0642(12) Uani 1 1 d . . . . .
H6A H 0.922054 -0.164266 0.128336 0.077 Uiso 1 1 calc R . . . .
H6B H 0.870407 -0.082207 0.182876 0.077 Uiso 1 1 calc R . . . .
C7 C 0.5613(5) -0.3521(7) -0.13209(18) 0.0670(12) Uani 1 1 d . . . . .
H7 H 0.497790 -0.384958 -0.158837 0.080 Uiso 1 1 calc R . . . .
C8 C 0.7883(5) -0.2436(6) -0.10660(18) 0.0603(10) Uani 1 1 d . . . . .
H8 H 0.878035 -0.203828 -0.116163 0.072 Uiso 1 1 calc R . . . .
C9 C 0.6174(4) -0.3167(4) -0.03841(14) 0.0391(7) Uani 1 1 d . . . . .
C10 C 0.6573(4) -0.2444(4) 0.06187(14) 0.0418(7) Uani 1 1 d . . . . .
C11 C 0.4167(6) -0.3690(8) 0.2319(2) 0.0793(15) Uani 1 1 d . . . . .
H11 H 0.345975 -0.455696 0.232506 0.095 Uiso 1 1 calc R . . . .
C12 C 0.6313(4) -0.2549(5) 0.19147(13) 0.0461(8) Uani 1 1 d . . . . .
C13 C 0.5230(4) -0.3668(5) -0.07808(17) 0.0541(9) Uani 1 1 d . . . . .
H13 H 0.434093 -0.410272 -0.068830 0.065 Uiso 1 1 calc R . . . .
N14 N 0.7457(3) -0.2739(5) 0.15536(12) 0.0550(8) Uani 1 1 d . . . . .
C15 C 0.5218(6) -0.3808(7) 0.1929(2) 0.0753(14) Uani 1 1 d . . . . .
H15 H 0.519063 -0.472784 0.167710 0.090 Uiso 1 1 calc R . . . .
C16 C 0.5191(5) -0.1111(7) 0.26705(15) 0.0570(10) Uani 1 1 d . . . . .
H16 H 0.519476 -0.017884 0.291896 0.068 Uiso 1 1 calc R . . . .
C17 C 0.6925(6) -0.2892(6) -0.14550(17) 0.0682(12) Uani 1 1 d . . . . .
H17 H 0.716953 -0.277364 -0.181493 0.082 Uiso 1 1 calc R . . . .
C18 C 0.7512(4) -0.2566(5) -0.05311(16) 0.0478(8) Uani 1 1 d . . . . .
H18 H 0.816136 -0.225062 -0.026716 0.057 Uiso 1 1 calc R . . . .
C19 C 0.2991(5) -0.2272(8) 0.3118(2) 0.0829(16) Uani 1 1 d . . . . .
H19A H 0.212335 -0.186810 0.295878 0.124 Uiso 1 1 calc GR . . . .
H19B H 0.327145 -0.145068 0.339535 0.124 Uiso 1 1 calc GR . . . .
H19C H 0.285533 -0.344374 0.326987 0.124 Uiso 1 1 calc GR . . . .
C20 C 0.6914(5) 0.2007(6) -0.0144(2) 0.0644(11) Uani 1 1 d . . . . .
H20A H 0.645207 0.281630 -0.038768 0.097 Uiso 1 1 calc GR . . . .
H20B H 0.753822 0.123402 -0.034174 0.097 Uiso 1 1 calc GR . . . .
H20C H 0.744790 0.268101 0.011391 0.097 Uiso 1 1 calc GR . . . .
C21 C 0.7208(5) -0.3656(6) 0.10472(17) 0.0594(11) Uani 1 1 d . . . . .
H21A H 0.657525 -0.465977 0.110894 0.071 Uiso 1 1 calc R . . . .
H21B H 0.809775 -0.413529 0.091613 0.071 Uiso 1 1 calc R . . . .
C23 C 0.4134(5) -0.2357(7) 0.26922(16) 0.0569(10) Uani 1 1 d . . . . .

loop_
_atom_site_aniso_label
_atom_site_aniso_U_11
_atom_site_aniso_U_22
_atom_site_aniso_U_33
_atom_site_aniso_U_23
_atom_site_aniso_U_13
_atom_site_aniso_U_12
S1 0.0423(4) 0.0419(4) 0.0560(5) 0.0063(4) -0.0012(4) 0.0062(3)
S2 0.0544(5) 0.0627(6) 0.0460(4) -0.0056(5) -0.0003(4) -0.0105(4)
C1 0.0340(14) 0.0408(15) 0.0374(15) 0.0033(14) 0.0027(13) 0.0018(13)
C2 0.0447(17) 0.0369(16) 0.0470(17) 0.0006(15) 0.0076(18) 0.0008(13)
O3 0.0736(19) 0.0596(16) 0.070(2) -0.0015(15) 0.0219(16) -0.0239(14)
C4 0.050(2) 0.064(2) 0.049(2) -0.0052(18) 0.0062(18) -0.0079(19)
C6 0.0406(19) 0.107(4) 0.045(2) 0.012(2) 0.0028(18) 0.007(2)
C7 0.076(3) 0.077(3) 0.049(2) -0.009(2) -0.022(2) 0.009(2)
C8 0.065(2) 0.068(2) 0.049(2) 0.0030(19) 0.012(2) -0.008(2)
C9 0.0414(16) 0.0359(15) 0.0401(16) -0.0012(14) 0.0003(15) 0.0032(13)
C10 0.0434(16) 0.0458(16) 0.0361(15) 0.0049(15) 0.0097(14) 0.0085(16)
C11 0.070(3) 0.086(4) 0.082(3) -0.010(3) 0.019(3) -0.031(3)
C12 0.0491(19) 0.057(2) 0.0323(15) 0.0054(15) -0.0014(15) 0.0087(17)
C13 0.048(2) 0.054(2) 0.060(2) -0.0074(19) -0.005(2) -0.0001(17)
N14 0.0496(17) 0.077(2) 0.0379(18) 0.0082(16) 0.0062(15) 0.0194(16)
C15 0.077(3) 0.082(3) 0.066(3) -0.026(3) 0.014(3) -0.017(3)
C16 0.062(3) 0.064(3) 0.045(2) -0.0032(17) 0.0078(18) 0.000(2)
C17 0.094(3) 0.069(3) 0.041(2) 0.006(2) 0.002(2) 0.009(3)
C18 0.0449(18) 0.054(2) 0.0444(19) -0.0024(17) 0.0042(16) -0.0031(16)
C19 0.078(3) 0.081(3) 0.090(4) 0.024(3) 0.041(3) 0.013(3)
C20 0.072(3) 0.052(2) 0.069(3) 0.018(2) 0.016(2) 0.004(2)
C21 0.078(3) 0.058(2) 0.0423(19) 0.0072(18) 0.016(2) 0.027(2)
C23 0.056(2) 0.060(2) 0.054(2) 0.0129(17) 0.0108(19) 0.005(2)

loop_
_atom_type_symbol
_atom_type_description
_atom_type_scat_dispersion_real
_atom_type_scat_dispersion_imag
_atom_type_scat_source
C C 0.0181 0.0091 'International Tables Vol C Tables 4.2.6.8 and 6.1.1.4'
H H 0.0000 0.0000 'International Tables Vol C Tables 4.2.6.8 and 6.1.1.4'
N N 0.0311 0.0180 'International Tables Vol C Tables 4.2.6.8 and 6.1.1.4'
O O 0.0492 0.0322 'International Tables Vol C Tables 4.2.6.8 and 6.1.1.4'
S S 0.3331 0.5567 'International Tables Vol C Tables 4.2.6.8 and 6.1.1.4'

loop_
_geom_angle_atom_site_label_1
_geom_angle_atom_site_label_2
_geom_angle_atom_site_label_3
_geom_angle
_geom_angle_site_symmetry_1
_geom_angle_site_symmetry_3
_geom_angle_publ_flag
C1 S1 C20 102.36(19) . . ?
C1 S2 C6 97.83(19) . . ?
S2 C1 S1 112.85(17) . . ?
C10 C1 S1 120.9(3) . . ?
C10 C1 S2 125.8(3) . . ?
O3 C2 C9 119.8(4) . . ?
O3 C2 C10 120.0(4) . . ?
C9 C2 C10 120.0(3) . . ?
C12 C4 H4 119.3 . . ?
C12 C4 C16 121.4(4) . . ?
C16 C4 H4 119.3 . . ?
S2 C6 H6A 109.1 . . ?
S2 C6 H6B 109.1 . . ?
H6A C6 H6B 107.8 . . ?
N14 C6 S2 112.7(3) . . ?
N14 C6 H6A 109.1 . . ?
N14 C6 H6B 109.1 . . ?
C13 C7 H7 120.1 . . ?
C17 C7 H7 120.1 . . ?
C17 C7 C13 119.8(4) . . ?
C17 C8 H8 120.1 . . ?
C17 C8 C18 119.8(4) . . ?
C18 C8 H8 120.1 . . ?
C13 C9 C2 119.5(3) . . ?
C13 C9 C18 119.1(3) . . ?
C18 C9 C2 121.3(3) . . ?
C1 C10 C2 122.1(3) . . ?
C1 C10 C21 123.7(4) . . ?
C2 C10 C21 114.1(3) . . ?
C15 C11 H11 118.7 . . ?
C23 C11 H11 118.7 . . ?
C23 C11 C15 122.6(5) . . ?
C4 C12 N14 122.2(4) . . ?
C4 C12 C15 116.7(4) . . ?
C15 C12 N14 121.0(4) . . ?
C7 C13 H13 120.0 . . ?
C9 C13 C7 120.0(4) . . ?
C9 C13 H13 120.0 . . ?
C6 N14 C21 110.7(3) . . ?
C12 N14 C6 118.4(4) . . ?
C12 N14 C21 118.4(3) . . ?
C11 C15 C12 120.3(5) . . ?
C11 C15 H15 119.9 . . ?
C12 C15 H15 119.9 . . ?
C4 C16 H16 119.0 . . ?
C23 C16 C4 122.1(4) . . ?
C23 C16 H16 119.0 . . ?
C7 C17 C8 120.8(4) . . ?
C7 C17 H17 119.6 . . ?
C8 C17 H17 119.6 . . ?
C8 C18 C9 120.5(4) . . ?
C8 C18 H18 119.7 . . ?
C9 C18 H18 119.7 . . ?
H19A C19 H19B 109.5 . . ?
H19A C19 H19C 109.5 . . ?
H19B C19 H19C 109.5 . . ?
C23 C19 H19A 109.5 . . ?
C23 C19 H19B 109.5 . . ?
C23 C19 H19C 109.5 . . ?
S1 C20 H20A 109.5 . . ?
S1 C20 H20B 109.5 . . ?
S1 C20 H20C 109.5 . . ?
H20A C20 H20B 109.5 . . ?
H20A C20 H20C 109.5 . . ?
H20B C20 H20C 109.5 . . ?
C10 C21 H21A 108.9 . . ?
C10 C21 H21B 108.9 . . ?
N14 C21 C10 113.2(3) . . ?
N14 C21 H21A 108.9 . . ?
N14 C21 H21B 108.9 . . ?
H21A C21 H21B 107.8 . . ?
C11 C23 C16 116.9(4) . . ?
C11 C23 C19 121.6(5) . . ?
C16 C23 C19 121.4(5) . . ?

loop_
_geom_bond_atom_site_label_1
_geom_bond_atom_site_label_2
_geom_bond_distance
_geom_bond_site_symmetry_2
_geom_bond_publ_flag
S1 C1 1.761(3) . ?
S1 C20 1.809(4) . ?
S2 C1 1.757(4) . ?
S2 C6 1.849(5) . ?
C1 C10 1.336(5) . ?
C2 O3 1.224(4) . ?
C2 C9 1.489(5) . ?
C2 C10 1.493(5) . ?
C4 H4 0.9300 . ?
C4 C12 1.378(5) . ?
C4 C16 1.387(6) . ?
C6 H6A 0.9700 . ?
C6 H6B 0.9700 . ?
C6 N14 1.432(6) . ?
C7 H7 0.9300 . ?
C7 C13 1.397(6) . ?
C7 C17 1.367(7) . ?
C8 H8 0.9300 . ?
C8 C17 1.369(7) . ?
C8 C18 1.381(6) . ?
C9 C13 1.383(5) . ?
C9 C18 1.391(5) . ?
C10 C21 1.522(5) . ?
C11 H11 0.9300 . ?
C11 C15 1.392(7) . ?
C11 C23 1.360(7) . ?
C12 N14 1.414(5) . ?
C12 C15 1.397(6) . ?
C13 H13 0.9300 . ?
N14 C21 1.454(6) . ?
C15 H15 0.9300 . ?
C16 H16 0.9300 . ?
C16 C23 1.365(7) . ?
C17 H17 0.9300 . ?
C18 H18 0.9300 . ?
C19 H19A 0.9600 . ?
C19 H19B 0.9600 . ?
C19 H19C 0.9600 . ?
C19 C23 1.515(6) . ?
C20 H20A 0.9600 . ?
C20 H20B 0.9600 . ?
C20 H20C 0.9600 . ?
C21 H21A 0.9700 . ?
C21 H21B 0.9700 . ?

loop_
_geom_torsion_atom_site_label_1
_geom_torsion_atom_site_label_2
_geom_torsion_atom_site_label_3
_geom_torsion_atom_site_label_4
_geom_torsion
_geom_torsion_site_symmetry_1
_geom_torsion_site_symmetry_2
_geom_torsion_site_symmetry_3
_geom_torsion_site_symmetry_4
_geom_torsion_publ_flag
S1 C1 C10 C2 9.1(5) . . . . ?
S1 C1 C10 C21 -167.5(3) . . . . ?
S2 C1 C10 C2 -179.3(2) . . . . ?
S2 C1 C10 C21 4.1(5) . . . . ?
S2 C6 N14 C12 -70.4(4) . . . . ?
S2 C6 N14 C21 71.1(4) . . . . ?
C1 S2 C6 N14 -41.0(3) . . . . ?
C1 C10 C21 N14 20.1(6) . . . . ?
C2 C9 C13 C7 -176.6(4) . . . . ?
C2 C9 C18 C8 176.2(4) . . . . ?
C2 C10 C21 N14 -156.7(3) . . . . ?
O3 C2 C9 C13 22.0(5) . . . . ?
O3 C2 C9 C18 -152.8(4) . . . . ?
O3 C2 C10 C1 -126.0(4) . . . . ?
O3 C2 C10 C21 50.9(5) . . . . ?
C4 C12 N14 C6 -16.3(5) . . . . ?
C4 C12 N14 C21 -154.8(4) . . . . ?
C4 C12 C15 C11 -2.1(7) . . . . ?
C4 C16 C23 C11 -0.3(7) . . . . ?
C4 C16 C23 C19 178.7(4) . . . . ?
C6 S2 C1 S1 177.46(19) . . . . ?
C6 S2 C1 C10 5.2(4) . . . . ?
C6 N14 C21 C10 -58.8(5) . . . . ?
C9 C2 C10 C1 58.6(4) . . . . ?
C9 C2 C10 C21 -124.5(3) . . . . ?
C10 C2 C9 C13 -162.5(3) . . . . ?
C10 C2 C9 C18 22.7(5) . . . . ?
C12 C4 C16 C23 -0.6(7) . . . . ?
C12 N14 C21 C10 82.7(5) . . . . ?
C13 C7 C17 C8 1.3(7) . . . . ?
C13 C9 C18 C8 1.4(6) . . . . ?
N14 C12 C15 C11 174.1(5) . . . . ?
C15 C11 C23 C16 0.0(8) . . . . ?
C15 C11 C23 C19 -179.1(5) . . . . ?
C15 C12 N14 C6 167.7(4) . . . . ?
C15 C12 N14 C21 29.2(5) . . . . ?
C16 C4 C12 N14 -174.4(4) . . . . ?
C16 C4 C12 C15 1.7(6) . . . . ?
C17 C7 C13 C9 0.4(7) . . . . ?
C17 C8 C18 C9 0.3(7) . . . . ?
C18 C8 C17 C7 -1.6(7) . . . . ?
C18 C9 C13 C7 -1.7(6) . . . . ?
C20 S1 C1 S2 63.8(2) . . . . ?
C20 S1 C1 C10 -123.6(3) . . . . ?
C23 C11 C15 C12 1.3(9) . . . . ?
